data_7242063
loop_
_publ_author_name
'Li, Yanyan'
'Lin, Liting'
'Yang, Jie'
'Qian, Kun'
'Jiang, Tao'
'Li, Hong'

_publ_section_title
;
 Red/green-light emission in continuous dielectric phase transition
 materials: [Me3NVinyl]2[MnX4] (X = Cl, Br)
;
_journal_issue 4
_journal_name_full 'RSC Advances'
_journal_page_first 2329
_journal_page_last 2336
_journal_paper_doi 10.1039/D0RA08795E
_journal_volume 11
_journal_year 2021
_chemical_formula_sum 'C10 H24 Br4 Mn N2'
_chemical_formula_weight 546.89
_chemical_properties_physical Moisture-sensitive,Heat-sensitive
_space_group_crystal_system orthorhombic
_space_group_IT_number 62
_space_group_name_Hall '-P 2ac 2n'
_space_group_name_H-M_alt 'P n m a'
_atom_sites_solution_hydrogens geom
_audit_creation_method SHELXL-2018/3
_audit_update_record
;
2020-07-31 deposited with the CCDC.	2020-12-21 downloaded from the CCDC.
;
_cell_angle_alpha 90
_cell_angle_beta 90
_cell_angle_gamma 90
_cell_formula_units_Z 4
_cell_length_a 13.4500(3)
_cell_length_b 9.1134(2)
_cell_length_c 16.4176(5)
_cell_measurement_reflns_used 3427
_cell_measurement_temperature 223(2)
_cell_measurement_theta_max 70.3380
_cell_measurement_theta_min 4.2390
_cell_volume 2012.39(9)
_computing_structure_refinement 'SHELXL-2018/3 (Sheldrick, 2018)'
_diffrn_ambient_temperature 223(2)
_diffrn_measured_fraction_theta_full 0.995
_diffrn_measured_fraction_theta_max 0.943
_diffrn_measurement_device_type 'ROD, Synergy Custom DW system, HyPix'
_diffrn_radiation_type CuK\a
_diffrn_radiation_wavelength 1.54178
_diffrn_reflns_av_R_equivalents 0.0430
_diffrn_reflns_av_unetI/netI 0.0287
_diffrn_reflns_Laue_measured_fraction_full 0.995
_diffrn_reflns_Laue_measured_fraction_max 0.943
_diffrn_reflns_limit_h_max 16
_diffrn_reflns_limit_h_min -11
_diffrn_reflns_limit_k_max 11
_diffrn_reflns_limit_k_min -10
_diffrn_reflns_limit_l_max 20
_diffrn_reflns_limit_l_min -20
_diffrn_reflns_number 7663
_diffrn_reflns_point_group_measured_fraction_full 0.995
_diffrn_reflns_point_group_measured_fraction_max 0.943
_diffrn_reflns_theta_full 67.679
_diffrn_reflns_theta_max 76.943
_diffrn_reflns_theta_min 4.249
_exptl_absorpt_coefficient_mu 14.522
_exptl_absorpt_correction_T_max 1.00000
_exptl_absorpt_correction_T_min 0.07347
_exptl_absorpt_correction_type multi-scan
_exptl_absorpt_process_details
;
CrysAlisPro 1.171.40.59a (Rigaku Oxford Diffraction, 2019)
Empirical absorption correction using spherical harmonics,
 implemented in SCALE3 ABSPACK scaling algorithm.
;
_exptl_crystal_density_diffrn 1.805
_exptl_crystal_description block
_exptl_crystal_F_000 1052
_exptl_crystal_preparation 'Magnetic properties,Luminescent'
_exptl_crystal_size_max 0.100
_exptl_crystal_size_mid 0.100
_exptl_crystal_size_min 0.060
_refine_diff_density_max 1.238
_refine_diff_density_min -0.798
_refine_diff_density_rms 0.166
_refine_ls_extinction_method none
_refine_ls_goodness_of_fit_ref 1.051
_refine_ls_hydrogen_treatment constr
_refine_ls_matrix_type full
_refine_ls_number_parameters 96
_refine_ls_number_reflns 2135
_refine_ls_number_restraints 113
_refine_ls_restrained_S_all 1.057
_refine_ls_R_factor_all 0.1417
_refine_ls_R_factor_gt 0.1182
_refine_ls_shift/su_max 0.000
_refine_ls_shift/su_mean 0.000
_refine_ls_structure_factor_coef Fsqd
_refine_ls_weighting_details 'w=1/[\s^2^(Fo^2^)+(0.0800P)^2^+15.0000P] where P=(Fo^2^+2Fc^2^)/3'
_refine_ls_weighting_scheme calc
_refine_ls_wR_factor_gt 0.2712
_refine_ls_wR_factor_ref 0.2835
_reflns_Friedel_coverage 0.000
_reflns_number_gt 1372
_reflns_number_total 2135
_reflns_threshold_expression 'I > 2\s(I)'
_cod_data_source_file d0ra08795e2.cif
_cod_data_source_block Pnma
_cod_original_cell_volume 2012.40(9)
_cod_database_code 7242063
_shelx_shelxl_version_number 2018/3
_shelx_space_group_comment
;
The symmetry employed for this shelxl refinement is uniquely defined
by the following loop, which should always be used as a source of
symmetry information in preference to the above space-group names.
They are only intended as comments.
;
_shelx_estimated_absorpt_t_min 0.325
_shelx_estimated_absorpt_t_max 0.476

loop_
_space_group_symop_operation_xyz
'x, y, z'
'-x+1/2, -y, z+1/2'
'x+1/2, -y+1/2, -z+1/2'
'-x, y+1/2, -z'
'-x, -y, -z'
'x-1/2, y, -z-1/2'
'-x-1/2, y-1/2, z-1/2'
'x, -y-1/2, z'

loop_
_atom_site_label
_atom_site_type_symbol
_atom_site_fract_x
_atom_site_fract_y
_atom_site_fract_z
_atom_site_U_iso_or_equiv
_atom_site_adp_type
_atom_site_occupancy
_atom_site_site_symmetry_order
_atom_site_calc_flag
_atom_site_refinement_flags_posn
_atom_site_refinement_flags_adp
_atom_site_refinement_flags_occupancy
_atom_site_disorder_assembly
_atom_site_disorder_group
Mn1 Mn 0.24851(18) 0.250000 0.60112(17) 0.0941(9) Uani 1 2 d S T P . .
Br2 Br 0.1864(2) 0.250000 0.45745(17) 0.1553(12) Uani 1 2 d S T P . .
Br3 Br 0.43225(16) 0.250000 0.6078(2) 0.1648(13) Uani 1 2 d S T P . .
Br1 Br 0.18765(16) 0.0230(2) 0.66680(14) 0.1669(10) Uani 1 1 d . . . . .
N2 N 0.5071(15) 0.250000 0.3478(10) 0.169(6) Uani 1 2 d DS TU P . .
C8 C 0.632(2) 0.250000 0.2409(19) 0.232(10) Uani 1 2 d DS TU P . .
H8A H 0.682877 0.250000 0.280172 0.279 Uiso 1 2 calc R U P . .
H8B H 0.648089 0.250000 0.185186 0.279 Uiso 1 2 calc R U P . .
N1 N 0.8729(12) 0.250000 0.5901(13) 0.222(8) Uani 1 2 d DS TU P . .
C3 C 0.7631(11) 0.250000 0.5887(16) 0.233(9) Uani 1 2 d DS TU P . .
H3 H 0.734529 0.250000 0.536415 0.280 Uiso 1 2 calc R U P . .
C6 C 0.5919(16) 0.250000 0.4055(12) 0.200(9) Uani 1 2 d DS TU P . .
H6A H 0.566940 0.250000 0.460963 0.299 Uiso 0.5 1 calc R U P A -1
H6B H 0.632160 0.163095 0.396723 0.299 Uiso 0.5 1 calc R U P A -1
H6C H 0.632160 0.336905 0.396724 0.299 Uiso 0.5 1 calc R U P A -1
C5 C 0.4496(14) 0.109(2) 0.3619(11) 0.216(8) Uani 1 1 d D U . . .
H5A H 0.495112 0.026066 0.361106 0.324 Uiso 1 1 calc R U . . .
H5B H 0.400305 0.096530 0.319319 0.324 Uiso 1 1 calc R U . . .
H5C H 0.416615 0.113015 0.414432 0.324 Uiso 1 1 calc R U . . .
C1 C 0.9109(13) 0.1172(5) 0.6310(12) 0.254(10) Uani 1 1 d D U . . .
H1A H 0.961118 0.144846 0.670552 0.382 Uiso 1 1 calc R U . . .
H1B H 0.940047 0.051999 0.590837 0.382 Uiso 1 1 calc R U . . .
H1C H 0.856675 0.067559 0.658431 0.382 Uiso 1 1 calc R U . . .
C2 C 0.9086(18) 0.250000 0.5031(12) 0.241(11) Uani 1 2 d DS TU P . .
H2A H 0.883998 0.163101 0.475554 0.361 Uiso 0.5 1 calc R U P B -1
H2B H 0.884011 0.336911 0.475558 0.361 Uiso 0.5 1 calc R U P B -1
H2C H 0.980686 0.249988 0.502164 0.361 Uiso 0.5 1 calc R U P B -1
C4 C 0.7038(19) 0.250000 0.645(2) 0.268(12) Uani 1 2 d DS TU P . .
H4A H 0.726795 0.250000 0.699005 0.322 Uiso 1 2 calc R U P . .
H4B H 0.635168 0.250000 0.634198 0.322 Uiso 1 2 calc R U P . .
C7 C 0.5420(18) 0.250000 0.2630(10) 0.183(7) Uani 1 2 d DS TU P . .
H7 H 0.493466 0.250000 0.221856 0.220 Uiso 1 2 calc R U P . .

loop_
_atom_site_aniso_label
_atom_site_aniso_U_11
_atom_site_aniso_U_22
_atom_site_aniso_U_33
_atom_site_aniso_U_23
_atom_site_aniso_U_13
_atom_site_aniso_U_12
Mn1 0.0758(15) 0.0888(17) 0.118(2) 0.000 0.0072(14) 0.000
Br2 0.146(2) 0.180(3) 0.140(2) 0.000 -0.0017(16) 0.000
Br3 0.0772(12) 0.175(3) 0.242(3) 0.000 0.0047(16) 0.000
Br1 0.1602(17) 0.1368(15) 0.204(2) 0.0548(14) 0.0124(14) -0.0276(12)
N2 0.162(14) 0.164(11) 0.180(12) 0.000 0.008(11) 0.000
C8 0.25(2) 0.215(18) 0.24(2) 0.000 0.02(2) 0.000
N1 0.104(10) 0.248(19) 0.32(2) 0.000 -0.015(13) 0.000
C3 0.117(12) 0.26(2) 0.32(2) 0.000 -0.007(14) 0.000
C6 0.185(19) 0.236(19) 0.178(18) 0.000 -0.005(16) 0.000
C5 0.241(19) 0.177(15) 0.229(16) -0.013(14) 0.002(15) -0.040(14)
C1 0.165(14) 0.24(2) 0.35(3) 0.038(16) -0.017(17) 0.000(14)
C2 0.124(15) 0.29(2) 0.31(3) 0.000 0.011(18) 0.000
C4 0.157(19) 0.30(3) 0.35(3) 0.000 0.00(2) 0.000
C7 0.177(15) 0.175(12) 0.198(14) 0.000 0.015(13) 0.000

loop_
_atom_type_symbol
_atom_type_description
_atom_type_scat_dispersion_real
_atom_type_scat_dispersion_imag
_atom_type_scat_source
C C 0.0181 0.0091 'International Tables Vol C Tables 4.2.6.8 and 6.1.1.4'
H H 0.0000 0.0000 'International Tables Vol C Tables 4.2.6.8 and 6.1.1.4'
N N 0.0311 0.0180 'International Tables Vol C Tables 4.2.6.8 and 6.1.1.4'
Mn Mn -0.5299 2.8052 'International Tables Vol C Tables 4.2.6.8 and 6.1.1.4'
Br Br -0.6763 1.2805 'International Tables Vol C Tables 4.2.6.8 and 6.1.1.4'

loop_
_geom_angle_atom_site_label_1
_geom_angle_atom_site_label_2
_geom_angle_atom_site_label_3
_geom_angle
_geom_angle_site_symmetry_1
_geom_angle_site_symmetry_3
_geom_angle_publ_flag
Br1 Mn1 Br1 113.60(15) 8_565 . ?
Br1 Mn1 Br3 108.14(9) 8_565 . ?
Br1 Mn1 Br3 108.14(9) . . ?
Br1 Mn1 Br2 107.50(10) 8_565 . ?
Br1 Mn1 Br2 107.50(10) . . ?
Br3 Mn1 Br2 112.05(15) . . ?
C7 N2 C6 111.1(12) . . ?
C7 N2 C5 107.9(9) . . ?
C6 N2 C5 107.1(9) . . ?
C7 N2 C5 107.9(9) . 8_565 ?
C6 N2 C5 107.1(9) . 8_565 ?
C5 N2 C5 116(2) . 8_565 ?
C1 N1 C1 110.2(13) 8_565 . ?
C1 N1 C3 110.7(8) 8_565 . ?
C1 N1 C3 110.7(8) . . ?
C1 N1 C2 108.7(8) 8_565 . ?
C1 N1 C2 108.7(8) . . ?
C3 N1 C2 107.7(12) . . ?
C4 C3 N1 130(2) . . ?
C8 C7 N2 125(2) . . ?

loop_
_geom_bond_atom_site_label_1
_geom_bond_atom_site_label_2
_geom_bond_distance
_geom_bond_site_symmetry_2
_geom_bond_publ_flag
Mn1 Br1 2.472(2) 8_565 ?
Mn1 Br1 2.472(2) . ?
Mn1 Br3 2.474(3) . ?
Mn1 Br2 2.502(4) . ?
N2 C7 1.468(15) . ?
N2 C6 1.483(16) . ?
N2 C5 1.521(12) . ?
N2 C5 1.521(12) 8_565 ?
C8 C7 1.263(17) . ?
N1 C1 1.475(11) 8_565 ?
N1 C1 1.475(11) . ?
N1 C3 1.477(15) . ?
N1 C2 1.506(17) . ?
C3 C4 1.221(18) . ?
